data_4319215
loop_
_publ_author_name
'F. Albert Cotton'
'Chun Lin'
'Carlos A. Murillo'

_publ_section_title
;
 Connecting Pairs of Dimetal Units To Form Molecular Loops
;
_journal_name_full 'Inorganic Chemistry'
_journal_page_first 472
_journal_page_last 477
_journal_paper_doi 10.1021/ic0010151
_journal_volume 40
_journal_year 2001
_chemical_formula_moiety '[Mo2(DAniF)2]2[O2CC6H4CH2CO2]2(2CH2Cl2)(0.5p-xylene)'
_chemical_formula_sum 'C84 H81 Cl4 Mo4 N8 O16'
_chemical_formula_weight 1984.13
_chemical_name_systematic
; 
 ? 
;
_space_group_IT_number 2
_symmetry_cell_setting triclinic
_symmetry_space_group_name_Hall '-P 1'
_symmetry_space_group_name_H-M 'P -1'
_atom_sites_solution_hydrogens geom
_atom_sites_solution_primary direct
_atom_sites_solution_secondary difmap
_audit_creation_method SHELXL-97
_cell_angle_alpha 103.111(1)
_cell_angle_beta 95.158(1)
_cell_angle_gamma 104.508(1)
_cell_formula_units_Z 2
_cell_length_a 11.749(1)
_cell_length_b 16.921(1)
_cell_length_c 22.710(2)
_cell_measurement_reflns_used 7553
_cell_measurement_temperature 213(2)
_cell_measurement_theta_max 27.46
_cell_measurement_theta_min 2.50
_cell_volume 4205.1(6)
_computing_cell_refinement Saint
_computing_data_collection SMART
_computing_data_reduction Saint
_computing_molecular_graphics 'XP (Siemens, 1990)'
_computing_publication_material 'SHELXL-97 (Sheldrick, 1997)'
_computing_structure_refinement 'SHELXL-97 (Sheldrick, 1997)'
_computing_structure_solution 'SHELXS-97 (Sheldrick, 1990)'
_diffrn_ambient_temperature 213(2)
_diffrn_measured_fraction_theta_full 0.962
_diffrn_measured_fraction_theta_max 0.962
_diffrn_measurement_device_type 'Bruker SMART area detector'
_diffrn_measurement_method 'Ellipsoid-mask fitting'
_diffrn_radiation_monochromator graphite
_diffrn_radiation_source 'normal-focus sealed tube'
_diffrn_radiation_type MoK\a
_diffrn_radiation_wavelength 0.71073
_diffrn_reflns_av_R_equivalents 0.0238
_diffrn_reflns_av_sigmaI/netI 0.0518
_diffrn_reflns_limit_h_max 15
_diffrn_reflns_limit_h_min -14
_diffrn_reflns_limit_k_max 20
_diffrn_reflns_limit_k_min -21
_diffrn_reflns_limit_l_max 27
_diffrn_reflns_limit_l_min -29
_diffrn_reflns_number 29077
_diffrn_reflns_theta_full 27.51
_diffrn_reflns_theta_max 27.51
_diffrn_reflns_theta_min 1.77
_diffrn_standards_number 'none (area detector data)'
_exptl_absorpt_coefficient_mu 0.780
_exptl_absorpt_correction_T_max 0.894
_exptl_absorpt_correction_T_min 0.808
_exptl_absorpt_correction_type multi-scan
_exptl_crystal_colour orange
_exptl_crystal_density_diffrn 1.567
_exptl_crystal_density_meas ?
_exptl_crystal_density_method 'not measured'
_exptl_crystal_description bar
_exptl_crystal_F_000 2010
_exptl_crystal_size_max 0.45
_exptl_crystal_size_mid 0.21
_exptl_crystal_size_min 0.10
_refine_diff_density_max 1.618
_refine_diff_density_min -0.546
_refine_diff_density_rms 0.100
_refine_ls_extinction_method none
_refine_ls_goodness_of_fit_ref 1.012
_refine_ls_hydrogen_treatment mixed
_refine_ls_matrix_type full
_refine_ls_number_parameters 1055
_refine_ls_number_reflns 18611
_refine_ls_number_restraints 0
_refine_ls_restrained_S_all 1.012
_refine_ls_R_factor_all 0.0704
_refine_ls_R_factor_gt 0.0456
_refine_ls_shift/su_max 0.004
_refine_ls_shift/su_mean 0.000
_refine_ls_structure_factor_coef Fsqd
_refine_ls_weighting_details 'w=1/[\s^2^(Fo^2^)+(0.0686P)^2^+0.0000P] where P=(Fo^2^+2Fc^2^)/3'
_refine_ls_weighting_scheme calc
_refine_ls_wR_factor_gt 0.1122
_refine_ls_wR_factor_ref 0.1291
_reflns_number_gt 12844
_reflns_number_total 18611
_reflns_threshold_expression >2sigma(I)
_cod_data_source_file ic0010151_3.cif
_cod_data_source_block cmpd_3
_cod_depositor_comments
;
The following automatic conversions were performed:

'_symmetry_cell_setting' value 'Triclinic' changed to 'triclinic'
according to the built-in table from CIF Core dictionary named
'cif_core.dic' version 2.4.1 from 2010-06-29.

Automatic conversion script
Id: cif_fix_values 1646 2011-03-28 12:23:43Z adriana 

The following automatic conversions were performed:

'_exptl_crystal_density_meas' value 'not measured' was changed to '?'
- the value is perceived as not measured.

Automatic conversion script
Id: cif_fix_values 3008 2015-01-20 13:52:24Z robertas 

The following automatic conversions were performed:

'_refine_ls_weighting_scheme' value 'calc
w=1/[\s^2^(Fo^2^)+(0.0686P)^2^+0.0000P] where P=(Fo^2^+2Fc^2^)/3' was
changed to 'calc'. New tag '_refine_ls_weighting_details' was
created. The value of the new tag was set to
'w=1/[\s^2^(Fo^2^)+(0.0686P)^2^+0.0000P] where P=(Fo^2^+2Fc^2^)/3'.

Automatic conversion script
Id: cif_fix_values 3143 2015-03-26 13:38:13Z robertas 
;
_cod_database_code 4319215

loop_
_symmetry_equiv_pos_as_xyz
'x, y, z'
'-x, -y, -z'

loop_
_atom_site_label
_atom_site_type_symbol
_atom_site_fract_x
_atom_site_fract_y
_atom_site_fract_z
_atom_site_U_iso_or_equiv
_atom_site_adp_type
_atom_site_occupancy
_atom_site_calc_flag
_atom_site_refinement_flags
_atom_site_disorder_assembly
_atom_site_disorder_group
Mo1 Mo 0.39975(3) 1.090302(19) -0.150256(14) 0.03019(9) Uani 1 d . . .
Mo2 Mo 0.35501(3) 1.195440(19) -0.101134(14) 0.03039(9) Uani 1 d . . .
Mo3 Mo 0.49898(3) 1.196107(18) -0.344424(14) 0.02887(8) Uani 1 d . . .
Mo4 Mo 0.50459(3) 1.293575(19) -0.387608(14) 0.03083(9) Uani 1 d . . .
N1 N 0.2472(3) 1.00361(18) -0.13561(13) 0.0322(7) Uani 1 d . . .
N2 N 0.1925(3) 1.11823(18) -0.08519(14) 0.0313(7) Uani 1 d . . .
N3 N 0.5165(3) 1.08655(18) -0.07425(13) 0.0301(7) Uani 1 d . . .
N4 N 0.4657(3) 1.20081(18) -0.02071(13) 0.0301(7) Uani 1 d . . .
N5 N 0.4150(3) 1.09987(17) -0.42384(13) 0.0295(7) Uani 1 d . . .
N6 N 0.4203(3) 1.20506(19) -0.47267(13) 0.0321(7) Uani 1 d . . .
N7 N 0.6733(3) 1.19125(18) -0.35965(13) 0.0305(7) Uani 1 d . . .
N8 N 0.6807(3) 1.30141(18) -0.40333(13) 0.0318(7) Uani 1 d . . .
O1 O 0.1122(4) 0.6542(2) -0.23694(19) 0.0850(13) Uani 1 d . . .
O2 O -0.1804(3) 1.2498(2) -0.01399(16) 0.0612(9) Uani 1 d . . .
O3 O 0.8217(4) 0.8786(2) -0.10679(17) 0.0747(11) Uani 1 d . . .
O4 O 0.5566(3) 1.4626(2) 0.19393(13) 0.0600(9) Uani 1 d . . .
O5 O 0.2553(3) 0.76444(18) -0.41280(16) 0.0632(9) Uani 1 d . . .
O6 O 0.3053(4) 1.2948(2) -0.68835(15) 0.0737(11) Uani 1 d . . .
O7 O 0.8656(3) 0.94405(18) -0.29874(14) 0.0486(7) Uani 1 d . . .
O8 O 0.9577(4) 1.5980(3) -0.4452(3) 0.127(2) Uani 1 d . . .
O201 O 0.5545(2) 1.16755(15) -0.17270(11) 0.0323(6) Uani 1 d . . .
O202 O 0.5074(2) 1.28055(14) -0.12055(11) 0.0317(6) Uani 1 d . . .
O203 O 0.2898(2) 1.08646(15) -0.23166(11) 0.0323(6) Uani 1 d . . .
O204 O 0.2468(2) 1.20139(15) -0.17963(11) 0.0319(6) Uani 1 d . . .
O205 O 0.5787(2) 1.28182(15) -0.25959(11) 0.0330(6) Uani 1 d . . .
O206 O 0.5868(2) 1.38805(14) -0.30317(11) 0.0340(6) Uani 1 d . . .
O207 O 0.3317(2) 1.20226(14) -0.31839(11) 0.0315(6) Uani 1 d . . .
O208 O 0.3369(2) 1.30610(15) -0.36380(11) 0.0350(6) Uani 1 d . . .
C1 C 0.1667(3) 1.0358(2) -0.10933(16) 0.0337(8) Uani 1 d . . .
H1A H 0.0920 1.0003 -0.1079 0.040 Uiso 1 calc R . .
C2 C 0.5301(3) 1.1469(2) -0.02327(17) 0.0341(8) Uani 1 d . . .
H2A H 0.5852 1.1512 0.0108 0.041 Uiso 1 calc R . .
C3 C 0.3890(3) 1.1232(2) -0.47455(16) 0.0313(8) Uani 1 d . . .
H3A H 0.3495 1.0826 -0.5109 0.038 Uiso 1 calc R . .
C4 C 0.7349(3) 1.2507(2) -0.38308(16) 0.0331(8) Uani 1 d . . .
H4A H 0.8161 1.2567 -0.3852 0.040 Uiso 1 calc R . .
C11 C 0.2153(3) 0.9147(2) -0.16199(17) 0.0352(9) Uani 1 d . . .
C12 C 0.1090(4) 0.8731(3) -0.2007(2) 0.0521(12) Uani 1 d . . .
H12A H 0.0574 0.9040 -0.2108 0.063 Uiso 1 calc R . .
C13 C 0.0776(5) 0.7859(3) -0.2250(2) 0.0630(14) Uani 1 d . . .
H13A H 0.0049 0.7582 -0.2512 0.076 Uiso 1 calc R . .
C14 C 0.1528(5) 0.7403(3) -0.2108(2) 0.0551(12) Uani 1 d . . .
C15 C 0.2609(5) 0.7811(3) -0.1745(2) 0.0549(12) Uani 1 d . . .
H15A H 0.3142 0.7503 -0.1663 0.066 Uiso 1 calc R . .
C16 C 0.2914(4) 0.8680(2) -0.15003(19) 0.0446(10) Uani 1 d . . .
H16A H 0.3653 0.8955 -0.1249 0.054 Uiso 1 calc R . .
C17 C 0.1824(7) 0.6045(3) -0.2167(3) 0.115(3) Uani 1 d . . .
H17A H 0.1468 0.5453 -0.2376 0.173 Uiso 1 calc R . .
H17B H 0.1856 0.6120 -0.1729 0.173 Uiso 1 calc R . .
H17C H 0.2624 0.6225 -0.2259 0.173 Uiso 1 calc R . .
C21 C 0.0978(3) 1.1499(2) -0.06531(18) 0.0354(9) Uani 1 d . . .
C22 C 0.1119(4) 1.2047(2) -0.00754(18) 0.0382(9) Uani 1 d . . .
H22A H 0.1840 1.2190 0.0192 0.046 Uiso 1 calc R . .
C23 C 0.0199(4) 1.2386(3) 0.01108(19) 0.0446(10) Uani 1 d . . .
H23A H 0.0308 1.2752 0.0503 0.053 Uiso 1 calc R . .
C24 C -0.0863(4) 1.2189(3) -0.0274(2) 0.0446(10) Uani 1 d . . .
C25 C -0.1026(4) 1.1631(3) -0.0847(2) 0.0481(11) Uani 1 d . . .
H25A H -0.1753 1.1483 -0.1110 0.058 Uiso 1 calc R . .
C26 C -0.0116(4) 1.1292(3) -0.1031(2) 0.0434(10) Uani 1 d . . .
H26A H -0.0239 1.0913 -0.1419 0.052 Uiso 1 calc R . .
C27 C -0.1638(5) 1.3114(4) 0.0419(3) 0.0817(18) Uani 1 d . . .
H27A H -0.2363 1.3283 0.0462 0.123 Uiso 1 calc R . .
H27B H -0.0991 1.3602 0.0423 0.123 Uiso 1 calc R . .
H27C H -0.1447 1.2880 0.0755 0.123 Uiso 1 calc R . .
C31 C 0.5929(3) 1.0324(2) -0.08071(17) 0.0340(8) Uani 1 d . . .
C32 C 0.6040(4) 0.9912(3) -0.13905(19) 0.0438(10) Uani 1 d . . .
H32A H 0.5599 0.9993 -0.1727 0.053 Uiso 1 calc R . .
C33 C 0.6771(4) 0.9387(3) -0.14977(19) 0.0445(10) Uani 1 d . . .
H33A H 0.6819 0.9118 -0.1901 0.053 Uiso 1 calc R . .
C34 C 0.7433(4) 0.9258(3) -0.10121(19) 0.0425(10) Uani 1 d . . .
C35 C 0.7330(5) 0.9674(3) -0.0426(2) 0.0625(14) Uani 1 d . . .
H35A H 0.7786 0.9608 -0.0089 0.075 Uiso 1 calc R . .
C36 C 0.6587(5) 1.0176(3) -0.03255(19) 0.0518(12) Uani 1 d . . .
H36A H 0.6519 1.0428 0.0079 0.062 Uiso 1 calc R . .
C37 C 0.8152(6) 0.8231(4) -0.1650(3) 0.0774(17) Uani 1 d . . .
H37A H 0.8753 0.7933 -0.1630 0.116 Uiso 1 calc R . .
H37B H 0.8287 0.8555 -0.1951 0.116 Uiso 1 calc R . .
H37C H 0.7370 0.7827 -0.1766 0.116 Uiso 1 calc R . .
C41 C 0.4877(3) 1.2681(2) 0.03444(16) 0.0336(8) Uani 1 d . . .
C42 C 0.5234(4) 1.3505(2) 0.03109(18) 0.0415(10) Uani 1 d . . .
H42A H 0.5323 1.3619 -0.0071 0.050 Uiso 1 calc R . .
C43 C 0.5467(4) 1.4176(3) 0.08320(19) 0.0463(10) Uani 1 d . . .
H43A H 0.5707 1.4736 0.0800 0.056 Uiso 1 calc R . .
C44 C 0.5343(4) 1.4014(3) 0.13967(18) 0.0459(10) Uani 1 d . . .
C45 C 0.4963(5) 1.3191(3) 0.1431(2) 0.0559(12) Uani 1 d . . .
H45A H 0.4847 1.3080 0.1812 0.067 Uiso 1 calc R . .
C46 C 0.4746(4) 1.2520(3) 0.09122(18) 0.0462(10) Uani 1 d . . .
H46A H 0.4512 1.1960 0.0945 0.055 Uiso 1 calc R . .
C47 C 0.6034(5) 1.5478(3) 0.1914(2) 0.0701(16) Uani 1 d . . .
H47A H 0.6154 1.5853 0.2321 0.105 Uiso 1 calc R . .
H47B H 0.5478 1.5622 0.1643 0.105 Uiso 1 calc R . .
H47C H 0.6788 1.5541 0.1762 0.105 Uiso 1 calc R . .
C51 C 0.3770(3) 1.0137(2) -0.42195(16) 0.0315(8) Uani 1 d . . .
C52 C 0.3431(4) 0.9972(2) -0.36778(17) 0.0392(9) Uani 1 d . . .
H52A H 0.3472 1.0427 -0.3342 0.047 Uiso 1 calc R . .
C53 C 0.3035(4) 0.9155(2) -0.36225(19) 0.0426(10) Uani 1 d . . .
H53A H 0.2824 0.9057 -0.3250 0.051 Uiso 1 calc R . .
C54 C 0.2952(4) 0.8482(2) -0.4118(2) 0.0441(10) Uani 1 d . . .
C55 C 0.3307(4) 0.8635(2) -0.46588(19) 0.0420(10) Uani 1 d . . .
H55A H 0.3268 0.8178 -0.4992 0.050 Uiso 1 calc R . .
C56 C 0.3721(3) 0.9465(2) -0.47108(17) 0.0356(9) Uani 1 d . . .
H56A H 0.3964 0.9565 -0.5077 0.043 Uiso 1 calc R . .
C57 C 0.2160(6) 0.7453(3) -0.3588(3) 0.089(2) Uani 1 d . . .
H57A H 0.1901 0.6845 -0.3650 0.133 Uiso 1 calc R . .
H57B H 0.1502 0.7686 -0.3498 0.133 Uiso 1 calc R . .
H57C H 0.2809 0.7697 -0.3248 0.133 Uiso 1 calc R . .
C61 C 0.3910(3) 1.2273(2) -0.52801(17) 0.0346(8) Uani 1 d . . .
C62 C 0.3409(4) 1.2934(2) -0.52519(18) 0.0410(10) Uani 1 d . . .
H62A H 0.3264 1.3221 -0.4873 0.049 Uiso 1 calc R . .
C63 C 0.3113(4) 1.3185(3) -0.5780(2) 0.0488(11) Uani 1 d . . .
H63A H 0.2774 1.3637 -0.5756 0.059 Uiso 1 calc R . .
C64 C 0.3327(4) 1.2758(3) -0.63359(19) 0.0508(12) Uani 1 d . . .
C65 C 0.3832(4) 1.2110(3) -0.6368(2) 0.0537(12) Uani 1 d . . .
H65A H 0.3985 1.1831 -0.6747 0.064 Uiso 1 calc R . .
C66 C 0.4123(4) 1.1858(3) -0.58470(18) 0.0441(10) Uani 1 d . . .
H66A H 0.4465 1.1407 -0.5876 0.053 Uiso 1 calc R . .
C67 C 0.2348(6) 1.3530(3) -0.6873(3) 0.083(2) Uani 1 d . . .
H67A H 0.2210 1.3617 -0.7278 0.125 Uiso 1 calc R . .
H67B H 0.2767 1.4066 -0.6584 0.125 Uiso 1 calc R . .
H67C H 0.1592 1.3302 -0.6749 0.125 Uiso 1 calc R . .
C71 C 0.7253(3) 1.1290(2) -0.34572(17) 0.0327(8) Uani 1 d . . .
C72 C 0.7021(3) 1.1006(2) -0.29394(18) 0.0365(9) Uani 1 d . . .
H72A H 0.6536 1.1235 -0.2682 0.044 Uiso 1 calc R . .
C73 C 0.7496(4) 1.0391(2) -0.28007(19) 0.0410(9) Uani 1 d . . .
H73A H 0.7343 1.0211 -0.2446 0.049 Uiso 1 calc R . .
C74 C 0.8198(4) 1.0034(2) -0.31796(19) 0.0381(9) Uani 1 d . . .
C75 C 0.8432(3) 1.0306(2) -0.36979(18) 0.0369(9) Uani 1 d . . .
H75A H 0.8914 1.0074 -0.3955 0.044 Uiso 1 calc R . .
C76 C 0.7951(3) 1.0921(2) -0.38345(17) 0.0346(8) Uani 1 d . . .
H76A H 0.8099 1.1096 -0.4192 0.041 Uiso 1 calc R . .
C77 C 0.9223(4) 0.8975(3) -0.3411(2) 0.0519(12) Uani 1 d . . .
H77A H 0.9508 0.8580 -0.3229 0.078 Uiso 1 calc R . .
H77B H 0.9890 0.9361 -0.3514 0.078 Uiso 1 calc R . .
H77C H 0.8659 0.8665 -0.3779 0.078 Uiso 1 calc R . .
C81 C 0.7530(4) 1.3762(2) -0.4157(2) 0.0409(9) Uani 1 d . . .
C82 C 0.8395(4) 1.4339(3) -0.3709(3) 0.0636(15) Uani 1 d . . .
H82A H 0.8531 1.4230 -0.3324 0.076 Uiso 1 calc R . .
C83 C 0.9074(5) 1.5081(3) -0.3813(3) 0.085(2) Uani 1 d . . .
H83A H 0.9674 1.5467 -0.3506 0.102 Uiso 1 calc R . .
C84 C 0.8843(5) 1.5239(3) -0.4386(4) 0.0804(19) Uani 1 d . . .
C85 C 0.7944(5) 1.4683(3) -0.4826(3) 0.0689(16) Uani 1 d . . .
H85A H 0.7777 1.4802 -0.5204 0.083 Uiso 1 calc R . .
C86 C 0.7275(4) 1.3938(3) -0.4712(2) 0.0497(11) Uani 1 d . . .
H86A H 0.6654 1.3560 -0.5011 0.060 Uiso 1 calc R . .
C87 C 0.9462(8) 1.6139(5) -0.5038(5) 0.153(4) Uani 1 d . . .
H87A H 1.0020 1.6675 -0.5026 0.230 Uiso 1 calc R . .
H87B H 0.8657 1.6161 -0.5152 0.230 Uiso 1 calc R . .
H87C H 0.9630 1.5690 -0.5336 0.230 Uiso 1 calc R . .
C91 C 0.5795(3) 1.2468(2) -0.14869(16) 0.0318(8) Uani 1 d . . .
C92 C 0.7032(3) 1.3001(2) -0.14987(17) 0.0345(8) Uani 1 d . . .
H92A H 0.7308 1.2740 -0.1869 0.041 Uiso 1 calc R . .
H92B H 0.7564 1.2983 -0.1147 0.041 Uiso 1 calc R . .
C93 C 0.7158(3) 1.3926(2) -0.14850(17) 0.0347(8) Uani 1 d . . .
C94 C 0.7722(4) 1.4532(3) -0.0946(2) 0.0479(11) Uani 1 d . . .
H94A H 0.7970 1.4356 -0.0604 0.057 Uiso 1 calc R . .
C95 C 0.7926(5) 1.5384(3) -0.0901(2) 0.0572(13) Uani 1 d . . .
H95A H 0.8309 1.5780 -0.0531 0.069 Uiso 1 calc R . .
C96 C 0.7570(5) 1.5657(3) -0.1396(2) 0.0588(13) Uani 1 d . . .
H96A H 0.7710 1.6237 -0.1367 0.071 Uiso 1 calc R . .
C97 C 0.7002(4) 1.5062(3) -0.1938(2) 0.0479(11) Uani 1 d . . .
H97A H 0.6771 1.5247 -0.2278 0.057 Uiso 1 calc R . .
C98 C 0.6766(4) 1.4199(2) -0.19907(17) 0.0351(8) Uani 1 d . . .
C99 C 0.6115(3) 1.3605(2) -0.25675(17) 0.0328(8) Uani 1 d . . .
C101 C 0.2310(3) 1.1406(2) -0.22713(17) 0.0320(8) Uani 1 d . . .
C102 C 0.1314(3) 1.1293(2) -0.27811(17) 0.0365(9) Uani 1 d . . .
H10A H 0.0589 1.0909 -0.2715 0.044 Uiso 1 calc R . .
H10B H 0.1524 1.1028 -0.3171 0.044 Uiso 1 calc R . .
C103 C 0.1059(3) 1.2113(2) -0.28258(17) 0.0360(9) Uani 1 d . . .
C104 C 0.0067(4) 1.2290(3) -0.25937(19) 0.0434(10) Uani 1 d . . .
H10C H -0.0417 1.1902 -0.2419 0.052 Uiso 1 calc R . .
C105 C -0.0214(4) 1.3027(3) -0.2616(2) 0.0525(12) Uani 1 d . . .
H10D H -0.0880 1.3142 -0.2452 0.063 Uiso 1 calc R . .
C106 C 0.0475(4) 1.3594(3) -0.2879(2) 0.0534(12) Uani 1 d . . .
H10E H 0.0282 1.4098 -0.2890 0.064 Uiso 1 calc R . .
C107 C 0.1452(4) 1.3430(3) -0.3125(2) 0.0458(10) Uani 1 d . . .
H10F H 0.1903 1.3812 -0.3316 0.055 Uiso 1 calc R . .
C108 C 0.1770(3) 1.2695(2) -0.30901(17) 0.0351(9) Uani 1 d . . .
C109 C 0.2869(4) 1.2580(2) -0.33214(17) 0.0351(9) Uani 1 d . . .
C1S C 0.4519(6) 0.5245(4) -0.3409(3) 0.0785(17) Uani 1 d . . .
Cl1 Cl 0.3073(12) 0.5423(13) -0.3523(5) 0.115(3) Uani 0.58(4) d P A 1
Cl1' Cl 0.365(3) 0.5889(18) -0.3461(4) 0.127(7) Uani 0.42(4) d P A 2
Cl2 Cl 0.49198(15) 0.48315(8) -0.41218(6) 0.0755(4) Uani 1 d . . .
C2S C 1.1437(5) 0.3447(3) -0.1080(2) 0.0640(14) Uani 1 d . . .
Cl3 Cl 1.08504(19) 0.43205(12) -0.09565(9) 0.1142(7) Uani 1 d . . .
Cl4 Cl 1.28323(11) 0.37103(7) -0.05901(6) 0.0596(3) Uani 1 d . . .
C3S C 0.0451(5) 0.1841(3) -0.4802(3) 0.0737(16) Uani 1 d . . .
C4S C 0.0227(5) 0.0885(3) -0.4896(2) 0.0570(12) Uani 1 d . . .
C5S C 0.0988(4) 0.0570(3) -0.4580(2) 0.0507(11) Uani 1 d . . .
C6S C 0.0754(4) -0.0323(3) -0.4684(2) 0.0543(12) Uani 1 d . . .

loop_
_atom_site_aniso_label
_atom_site_aniso_U_11
_atom_site_aniso_U_22
_atom_site_aniso_U_33
_atom_site_aniso_U_23
_atom_site_aniso_U_13
_atom_site_aniso_U_12
Mo1 0.03324(18) 0.02975(16) 0.02684(17) 0.00458(13) 0.00508(13) 0.00981(13)
Mo2 0.03327(18) 0.02980(16) 0.02702(17) 0.00408(13) 0.00574(13) 0.00944(13)
Mo3 0.03302(18) 0.02705(16) 0.02586(16) 0.00468(12) 0.00305(13) 0.00967(13)
Mo4 0.03640(19) 0.02819(16) 0.02767(17) 0.00625(13) 0.00268(13) 0.01028(13)
N1 0.0344(18) 0.0317(16) 0.0286(16) 0.0063(13) 0.0028(13) 0.0078(13)
N2 0.0300(17) 0.0333(16) 0.0313(16) 0.0074(13) 0.0053(13) 0.0107(13)
N3 0.0287(16) 0.0318(15) 0.0279(16) 0.0058(13) 0.0020(12) 0.0076(13)
N4 0.0336(17) 0.0292(15) 0.0239(15) 0.0027(12) 0.0044(12) 0.0060(13)
N5 0.0345(17) 0.0278(15) 0.0249(15) 0.0041(12) 0.0040(13) 0.0089(13)
N6 0.0318(17) 0.0365(16) 0.0280(16) 0.0095(13) 0.0039(13) 0.0088(13)
N7 0.0308(17) 0.0303(15) 0.0297(16) 0.0065(13) 0.0030(13) 0.0091(13)
N8 0.0342(17) 0.0302(15) 0.0295(16) 0.0068(13) 0.0049(13) 0.0074(13)
O1 0.088(3) 0.0341(18) 0.106(3) -0.0157(19) -0.002(2) 0.0060(18)
O2 0.0459(19) 0.067(2) 0.072(2) 0.0066(18) 0.0188(17) 0.0253(17)
O3 0.096(3) 0.088(3) 0.064(2) 0.019(2) 0.012(2) 0.067(2)
O4 0.075(2) 0.0571(19) 0.0365(17) -0.0083(14) 0.0049(16) 0.0178(17)
O5 0.091(3) 0.0318(16) 0.070(2) 0.0142(15) 0.026(2) 0.0182(16)
O6 0.109(3) 0.072(2) 0.0435(19) 0.0286(18) -0.0044(19) 0.024(2)
O7 0.058(2) 0.0470(17) 0.0531(18) 0.0216(14) 0.0118(15) 0.0277(15)
O8 0.089(3) 0.074(3) 0.250(7) 0.097(4) 0.056(4) 0.021(2)
O201 0.0350(14) 0.0325(13) 0.0300(13) 0.0061(11) 0.0093(11) 0.0107(11)
O202 0.0369(15) 0.0281(12) 0.0289(13) 0.0029(10) 0.0083(11) 0.0098(11)
O203 0.0378(15) 0.0318(13) 0.0254(13) 0.0020(10) 0.0016(11) 0.0121(11)
O204 0.0360(15) 0.0318(13) 0.0263(13) 0.0025(10) 0.0020(11) 0.0124(11)
O205 0.0426(16) 0.0281(12) 0.0267(13) 0.0044(10) 0.0042(11) 0.0099(11)
O206 0.0438(16) 0.0272(12) 0.0297(14) 0.0060(10) 0.0014(11) 0.0103(11)
O207 0.0317(14) 0.0300(13) 0.0334(14) 0.0082(11) 0.0049(11) 0.0095(11)
O208 0.0407(16) 0.0317(13) 0.0345(14) 0.0097(11) 0.0032(12) 0.0134(11)
C1 0.034(2) 0.035(2) 0.031(2) 0.0093(16) 0.0070(16) 0.0070(16)
C2 0.032(2) 0.039(2) 0.030(2) 0.0104(16) 0.0026(15) 0.0061(16)
C3 0.031(2) 0.0303(18) 0.0289(19) 0.0025(15) 0.0026(15) 0.0065(15)
C4 0.030(2) 0.0327(19) 0.034(2) 0.0064(16) 0.0056(16) 0.0066(15)
C11 0.038(2) 0.0300(19) 0.035(2) 0.0068(16) 0.0047(17) 0.0071(16)
C12 0.043(3) 0.046(2) 0.060(3) 0.002(2) -0.002(2) 0.014(2)
C13 0.055(3) 0.043(3) 0.068(3) -0.012(2) -0.003(3) 0.001(2)
C14 0.062(3) 0.034(2) 0.062(3) 0.000(2) 0.013(2) 0.008(2)
C15 0.066(3) 0.041(2) 0.057(3) 0.006(2) 0.007(2) 0.020(2)
C16 0.047(3) 0.038(2) 0.042(2) 0.0035(18) 0.0007(19) 0.0086(19)
C17 0.158(7) 0.036(3) 0.135(6) -0.009(3) -0.002(5) 0.032(4)
C21 0.034(2) 0.037(2) 0.037(2) 0.0127(17) 0.0117(16) 0.0073(16)
C22 0.040(2) 0.041(2) 0.035(2) 0.0083(17) 0.0053(17) 0.0146(18)
C23 0.052(3) 0.047(2) 0.038(2) 0.0061(19) 0.012(2) 0.021(2)
C24 0.037(2) 0.045(2) 0.056(3) 0.013(2) 0.014(2) 0.0167(19)
C25 0.035(2) 0.052(3) 0.053(3) 0.008(2) 0.004(2) 0.012(2)
C26 0.038(2) 0.041(2) 0.047(2) 0.0063(19) 0.0038(19) 0.0097(18)
C27 0.068(4) 0.094(4) 0.084(4) -0.006(3) 0.029(3) 0.043(3)
C31 0.035(2) 0.0342(19) 0.033(2) 0.0113(16) 0.0068(16) 0.0089(16)
C32 0.058(3) 0.046(2) 0.036(2) 0.0147(19) 0.009(2) 0.026(2)
C33 0.061(3) 0.044(2) 0.038(2) 0.0146(19) 0.018(2) 0.024(2)
C34 0.047(3) 0.045(2) 0.041(2) 0.0093(19) 0.0090(19) 0.023(2)
C35 0.087(4) 0.065(3) 0.049(3) 0.019(2) -0.003(3) 0.045(3)
C36 0.080(4) 0.049(2) 0.033(2) 0.0091(19) 0.005(2) 0.032(2)
C37 0.092(4) 0.077(4) 0.085(4) 0.021(3) 0.034(3) 0.055(3)
C41 0.030(2) 0.040(2) 0.0270(19) 0.0034(16) 0.0036(15) 0.0077(16)
C42 0.046(2) 0.040(2) 0.031(2) 0.0024(17) 0.0075(18) 0.0052(18)
C43 0.053(3) 0.038(2) 0.043(2) 0.0027(18) 0.005(2) 0.0107(19)
C44 0.048(3) 0.050(2) 0.031(2) -0.0061(18) 0.0022(19) 0.015(2)
C45 0.071(3) 0.064(3) 0.029(2) 0.009(2) 0.011(2) 0.016(3)
C46 0.059(3) 0.042(2) 0.036(2) 0.0090(18) 0.008(2) 0.011(2)
C47 0.071(4) 0.056(3) 0.055(3) -0.019(2) 0.012(3) -0.001(3)
C51 0.034(2) 0.0300(18) 0.0286(19) 0.0043(15) 0.0025(15) 0.0102(15)
C52 0.053(3) 0.033(2) 0.029(2) 0.0025(16) 0.0061(18) 0.0133(18)
C53 0.057(3) 0.039(2) 0.038(2) 0.0156(18) 0.0130(19) 0.018(2)
C54 0.052(3) 0.033(2) 0.049(3) 0.0109(18) 0.010(2) 0.0142(19)
C55 0.051(3) 0.0298(19) 0.042(2) 0.0010(17) 0.0093(19) 0.0117(18)
C56 0.041(2) 0.0347(19) 0.030(2) 0.0041(16) 0.0042(16) 0.0128(17)
C57 0.138(6) 0.043(3) 0.088(4) 0.029(3) 0.035(4) 0.013(3)
C61 0.034(2) 0.035(2) 0.031(2) 0.0088(16) 0.0019(16) 0.0057(16)
C62 0.052(3) 0.033(2) 0.034(2) 0.0053(16) -0.0010(18) 0.0085(18)
C63 0.063(3) 0.034(2) 0.047(3) 0.0138(19) -0.005(2) 0.011(2)
C64 0.065(3) 0.047(2) 0.035(2) 0.018(2) -0.003(2) 0.004(2)
C65 0.059(3) 0.069(3) 0.034(2) 0.012(2) 0.010(2) 0.021(2)
C66 0.047(3) 0.050(2) 0.035(2) 0.0082(19) 0.0068(19) 0.017(2)
C67 0.096(5) 0.070(4) 0.070(4) 0.034(3) -0.029(3) 0.000(3)
C71 0.033(2) 0.0304(18) 0.035(2) 0.0068(15) 0.0021(16) 0.0110(15)
C72 0.038(2) 0.0332(19) 0.042(2) 0.0100(17) 0.0136(17) 0.0134(17)
C73 0.047(3) 0.041(2) 0.041(2) 0.0164(18) 0.0110(19) 0.0145(19)
C74 0.037(2) 0.034(2) 0.044(2) 0.0088(17) 0.0012(18) 0.0123(17)
C75 0.036(2) 0.039(2) 0.038(2) 0.0064(17) 0.0070(17) 0.0182(17)
C76 0.035(2) 0.040(2) 0.031(2) 0.0116(16) 0.0107(16) 0.0116(17)
C77 0.055(3) 0.040(2) 0.068(3) 0.014(2) 0.011(2) 0.025(2)
C81 0.038(2) 0.038(2) 0.054(3) 0.0210(19) 0.0134(19) 0.0125(18)
C82 0.053(3) 0.040(2) 0.088(4) 0.018(2) -0.016(3) 0.004(2)
C83 0.054(3) 0.046(3) 0.143(6) 0.027(3) -0.011(4) -0.001(2)
C84 0.054(3) 0.054(3) 0.151(6) 0.053(4) 0.030(4) 0.017(3)
C85 0.084(4) 0.063(3) 0.092(4) 0.049(3) 0.046(3) 0.041(3)
C86 0.065(3) 0.043(2) 0.049(3) 0.018(2) 0.015(2) 0.021(2)
C87 0.127(7) 0.126(6) 0.297(13) 0.160(8) 0.119(8) 0.071(6)
C91 0.034(2) 0.038(2) 0.0227(18) 0.0074(15) 0.0002(15) 0.0107(16)
C92 0.034(2) 0.041(2) 0.0275(19) 0.0064(16) 0.0023(16) 0.0122(17)
C93 0.033(2) 0.037(2) 0.031(2) 0.0048(16) 0.0065(16) 0.0072(16)
C94 0.048(3) 0.048(2) 0.039(2) 0.0050(19) 0.003(2) 0.005(2)
C95 0.074(3) 0.042(2) 0.037(2) -0.0042(19) -0.002(2) 0.000(2)
C96 0.077(4) 0.036(2) 0.049(3) -0.001(2) 0.001(2) 0.004(2)
C97 0.058(3) 0.039(2) 0.042(2) 0.0066(19) 0.005(2) 0.010(2)
C98 0.040(2) 0.0287(18) 0.035(2) 0.0058(16) 0.0071(17) 0.0072(16)
C99 0.038(2) 0.0284(18) 0.031(2) 0.0051(15) 0.0042(16) 0.0095(15)
C101 0.032(2) 0.0322(19) 0.032(2) 0.0096(16) 0.0058(15) 0.0079(16)
C102 0.031(2) 0.037(2) 0.035(2) 0.0042(16) -0.0003(16) 0.0059(16)
C103 0.033(2) 0.041(2) 0.031(2) 0.0008(16) -0.0016(16) 0.0137(17)
C104 0.037(2) 0.050(2) 0.039(2) 0.0064(19) 0.0030(18) 0.0119(19)
C105 0.037(2) 0.056(3) 0.061(3) -0.001(2) 0.004(2) 0.023(2)
C106 0.042(3) 0.046(2) 0.072(3) 0.005(2) 0.002(2) 0.024(2)
C107 0.047(3) 0.038(2) 0.052(3) 0.0089(19) 0.001(2) 0.0165(19)
C108 0.033(2) 0.0341(19) 0.034(2) 0.0022(16) -0.0011(16) 0.0108(16)
C109 0.039(2) 0.034(2) 0.033(2) 0.0082(16) 0.0035(17) 0.0114(17)
C1S 0.094(5) 0.082(4) 0.065(4) 0.016(3) 0.020(3) 0.037(4)
Cl1 0.120(5) 0.125(8) 0.149(4) 0.082(5) 0.051(4) 0.067(6)
Cl1' 0.163(14) 0.123(12) 0.134(5) 0.049(5) 0.032(5) 0.095(12)
Cl2 0.1038(12) 0.0532(7) 0.0597(8) 0.0109(6) 0.0174(8) 0.0062(7)
C2S 0.063(3) 0.051(3) 0.077(4) 0.011(3) 0.001(3) 0.024(2)
Cl3 0.1338(17) 0.0988(12) 0.1193(15) 0.0020(11) -0.0030(12) 0.0807(12)
Cl4 0.0618(8) 0.0491(6) 0.0618(8) 0.0070(5) 0.0070(6) 0.0122(6)
C3S 0.086(4) 0.046(3) 0.088(4) 0.016(3) 0.030(3) 0.012(3)
C4S 0.057(3) 0.067(3) 0.058(3) 0.021(3) 0.028(2) 0.025(3)
C5S 0.039(2) 0.073(3) 0.044(3) 0.019(2) 0.0104(19) 0.016(2)
C6S 0.053(3) 0.065(3) 0.049(3) 0.015(2) 0.020(2) 0.018(2)

loop_
_atom_type_symbol
_atom_type_description
_atom_type_scat_dispersion_real
_atom_type_scat_dispersion_imag
_atom_type_scat_source
C C 0.0033 0.0016 'International Tables Vol C Tables 4.2.6.8 and 6.1.1.4'
H H 0.0000 0.0000 'International Tables Vol C Tables 4.2.6.8 and 6.1.1.4'
N N 0.0061 0.0033 'International Tables Vol C Tables 4.2.6.8 and 6.1.1.4'
O O 0.0106 0.0060 'International Tables Vol C Tables 4.2.6.8 and 6.1.1.4'
Mo Mo -1.6832 0.6857 'International Tables Vol C Tables 4.2.6.8 and 6.1.1.4'
Cl Cl 0.1484 0.1585 'International Tables Vol C Tables 4.2.6.8 and 6.1.1.4'

loop_
_geom_angle_atom_site_label_1
_geom_angle_atom_site_label_2
_geom_angle_atom_site_label_3
_geom_angle
_geom_angle_site_symmetry_1
_geom_angle_site_symmetry_3
_geom_angle_publ_flag
Mo2 Mo1 N1 93.36(8) . . y
Mo2 Mo1 N3 93.41(8) . . y
N1 Mo1 N3 96.34(11) . . y
Mo2 Mo1 O201 92.16(7) . . y
N1 Mo1 O201 174.13(10) . . y
N3 Mo1 O201 85.31(10) . . y
Mo2 Mo1 O203 91.64(7) . . y
N1 Mo1 O203 84.66(10) . . y
N3 Mo1 O203 174.79(10) . . y
O201 Mo1 O203 93.20(10) . . y
Mo1 Mo2 N4 91.86(8) . . y
Mo1 Mo2 O204 92.27(7) . . y
N4 Mo2 O204 175.15(10) . . y
Mo1 Mo2 N2 91.99(8) . . y
N4 Mo2 N2 98.47(11) . . y
O204 Mo2 N2 83.93(10) . . y
Mo1 Mo2 O202 91.70(7) . . y
N4 Mo2 O202 86.03(10) . . y
O204 Mo2 O202 91.30(9) . . y
N2 Mo2 O202 174.08(10) . . y
Mo4 Mo3 O205 92.26(7) . . y
Mo4 Mo3 N5 94.06(8) . . y
O205 Mo3 N5 173.55(10) . . y
Mo4 Mo3 O207 91.32(6) . . y
O205 Mo3 O207 87.58(10) . . y
N5 Mo3 O207 90.99(11) . . y
Mo4 Mo3 N7 92.74(8) . . y
O205 Mo3 N7 87.01(11) . . y
N5 Mo3 N7 93.96(11) . . y
O207 Mo3 N7 173.36(10) . . y
Mo3 Mo4 N8 92.54(8) . . y
Mo3 Mo4 N6 91.36(8) . . y
N8 Mo4 N6 96.18(12) . . y
Mo3 Mo4 O208 92.15(7) . . y
N8 Mo4 O208 170.95(10) . . y
N6 Mo4 O208 91.44(11) . . y
Mo3 Mo4 O206 91.35(6) . . y
N8 Mo4 O206 84.81(11) . . y
N6 Mo4 O206 177.07(10) . . y
O208 Mo4 O206 87.35(10) . . y
C1 N1 C11 117.7(3) . . ?
C1 N1 Mo1 117.0(2) . . ?
C11 N1 Mo1 124.2(3) . . ?
C1 N2 C21 116.6(3) . . ?
C1 N2 Mo2 117.5(3) . . ?
C21 N2 Mo2 123.7(2) . . ?
C2 N3 C31 120.9(3) . . ?
C2 N3 Mo1 116.4(2) . . ?
C31 N3 Mo1 121.7(2) . . ?
C2 N4 C41 117.7(3) . . ?
C2 N4 Mo2 118.6(2) . . ?
C41 N4 Mo2 123.0(2) . . ?
C3 N5 C51 121.2(3) . . ?
C3 N5 Mo3 117.5(2) . . ?
C51 N5 Mo3 121.0(2) . . ?
C3 N6 C61 116.9(3) . . ?
C3 N6 Mo4 118.4(2) . . ?
C61 N6 Mo4 124.7(2) . . ?
C4 N7 C71 119.8(3) . . ?
C4 N7 Mo3 116.8(2) . . ?
C71 N7 Mo3 123.4(2) . . ?
C4 N8 C81 118.2(3) . . ?
C4 N8 Mo4 118.1(2) . . ?
C81 N8 Mo4 120.4(2) . . ?
C14 O1 C17 115.8(4) . . ?
C24 O2 C27 117.1(4) . . ?
C34 O3 C37 117.4(4) . . ?
C44 O4 C47 116.7(4) . . ?
C54 O5 C57 117.1(4) . . ?
C64 O6 C67 116.4(4) . . ?
C74 O7 C77 116.6(3) . . ?
C84 O8 C87 117.2(7) . . ?
C91 O201 Mo1 116.7(2) . . ?
C91 O202 Mo2 116.3(2) . . ?
C101 O203 Mo1 116.5(2) . . ?
C101 O204 Mo2 116.0(2) . . ?
C99 O205 Mo3 118.7(2) . . ?
C99 O206 Mo4 116.4(2) . . ?
C109 O207 Mo3 118.3(2) . . ?
C109 O208 Mo4 116.7(2) . . ?
N2 C1 N1 119.5(4) . . ?
N4 C2 N3 119.5(3) . . ?
N6 C3 N5 118.7(3) . . ?
N8 C4 N7 119.2(3) . . ?
C16 C11 C12 118.2(4) . . ?
C16 C11 N1 120.4(3) . . ?
C12 C11 N1 121.4(4) . . ?
C11 C12 C13 120.8(4) . . ?
C14 C13 C12 119.9(4) . . ?
C15 C14 C13 120.0(4) . . ?
C15 C14 O1 124.9(5) . . ?
C13 C14 O1 115.1(4) . . ?
C14 C15 C16 119.8(4) . . ?
C11 C16 C15 121.2(4) . . ?
C22 C21 C26 117.6(4) . . ?
C22 C21 N2 120.8(3) . . ?
C26 C21 N2 121.6(4) . . ?
C21 C22 C23 120.7(4) . . ?
C24 C23 C22 120.8(4) . . ?
O2 C24 C23 125.2(4) . . ?
O2 C24 C25 115.6(4) . . ?
C23 C24 C25 119.2(4) . . ?
C24 C25 C26 120.1(4) . . ?
C25 C26 C21 121.6(4) . . ?
C32 C31 C36 116.4(4) . . ?
C32 C31 N3 118.6(3) . . ?
C36 C31 N3 125.0(3) . . ?
C33 C32 C31 122.7(4) . . ?
C34 C33 C32 120.1(4) . . ?
O3 C34 C33 124.7(4) . . ?
O3 C34 C35 117.8(4) . . ?
C33 C34 C35 117.4(4) . . ?
C36 C35 C34 122.0(4) . . ?
C35 C36 C31 121.4(4) . . ?
C42 C41 C46 118.9(4) . . ?
C42 C41 N4 119.3(3) . . ?
C46 C41 N4 121.8(3) . . ?
C41 C42 C43 121.3(4) . . ?
C44 C43 C42 119.7(4) . . ?
O4 C44 C45 116.3(4) . . ?
O4 C44 C43 124.5(4) . . ?
C45 C44 C43 119.2(4) . . ?
C44 C45 C46 121.2(4) . . ?
C41 C46 C45 119.7(4) . . ?
C56 C51 C52 119.1(3) . . ?
C56 C51 N5 123.3(3) . . ?
C52 C51 N5 117.6(3) . . ?
C53 C52 C51 121.4(4) . . ?
C52 C53 C54 119.7(4) . . ?
O5 C54 C53 125.5(4) . . ?
O5 C54 C55 114.8(4) . . ?
C53 C54 C55 119.6(4) . . ?
C54 C55 C56 120.5(4) . . ?
C51 C56 C55 119.6(4) . . ?
C62 C61 C66 118.6(4) . . ?
C62 C61 N6 118.6(3) . . ?
C66 C61 N6 122.8(4) . . ?
C61 C62 C63 121.1(4) . . ?
C64 C63 C62 119.1(4) . . ?
C65 C64 C63 120.4(4) . . ?
C65 C64 O6 116.0(4) . . ?
C63 C64 O6 123.6(4) . . ?
C64 C65 C66 120.8(4) . . ?
C65 C66 C61 120.2(4) . . ?
C76 C71 C72 118.0(3) . . ?
C76 C71 N7 122.5(3) . . ?
C72 C71 N7 119.5(3) . . ?
C73 C72 C71 120.6(4) . . ?
C72 C73 C74 120.7(4) . . ?
C75 C74 O7 124.7(4) . . ?
C75 C74 C73 119.5(4) . . ?
O7 C74 C73 115.8(4) . . ?
C76 C75 C74 119.5(4) . . ?
C75 C76 C71 121.7(4) . . ?
C82 C81 C86 119.8(4) . . ?
C82 C81 N8 120.5(4) . . ?
C86 C81 N8 119.4(4) . . ?
C81 C82 C83 121.3(5) . . ?
C82 C83 C84 118.5(5) . . ?
C85 C84 O8 125.1(6) . . ?
C85 C84 C83 120.4(5) . . ?
O8 C84 C83 114.4(6) . . ?
C84 C85 C86 120.1(5) . . ?
C81 C86 C85 119.8(5) . . ?
O201 C91 O202 122.3(3) . . ?
O201 C91 C92 117.6(3) . . ?
O202 C91 C92 119.9(3) . . ?
C91 C92 C93 116.2(3) . . ?
C94 C93 C98 118.5(4) . . ?
C94 C93 C92 117.6(3) . . ?
C98 C93 C92 123.9(3) . . ?
C95 C94 C93 121.6(4) . . ?
C96 C95 C94 120.3(4) . . ?
C95 C96 C97 119.0(4) . . ?
C96 C97 C98 121.8(4) . . ?
C97 C98 C93 118.8(4) . . ?
C97 C98 C99 118.9(3) . . ?
C93 C98 C99 122.3(3) . . ?
O205 C99 O206 121.0(3) . . ?
O205 C99 C98 119.0(3) . . ?
O206 C99 C98 120.0(3) . . ?
O203 C101 O204 122.8(3) . . ?
O203 C101 C102 119.1(3) . . ?
O204 C101 C102 117.9(3) . . ?
C101 C102 C103 113.5(3) . . ?
C104 C103 C108 119.0(4) . . ?
C104 C103 C102 117.9(4) . . ?
C108 C103 C102 123.2(4) . . ?
C105 C104 C103 120.9(4) . . ?
C106 C105 C104 120.2(4) . . ?
C105 C106 C107 120.4(4) . . ?
C106 C107 C108 120.1(4) . . ?
C107 C108 C103 119.3(4) . . ?
C107 C108 C109 117.9(4) . . ?
C103 C108 C109 122.8(3) . . ?
O207 C109 O208 121.4(4) . . ?
O207 C109 C108 119.3(3) . . ?
O208 C109 C108 119.2(3) . . ?
Cl1' C1S Cl2 112.2(6) . . ?
Cl2 C1S Cl1 110.0(5) . . ?
Cl3 C2S Cl4 109.7(3) . . ?
C5S C4S C6S 119.7(4) . 2_554 ?
C5S C4S C3S 120.5(5) . . ?
C6S C4S C3S 119.8(5) 2_554 . ?
C4S C5S C6S 118.8(4) . . ?
C4S C6S C5S 121.6(4) 2_554 . ?

loop_
_geom_bond_atom_site_label_1
_geom_bond_atom_site_label_2
_geom_bond_distance
_geom_bond_site_symmetry_2
_geom_bond_publ_flag
Mo1 Mo2 2.0879(5) . y
Mo1 N1 2.118(3) . y
Mo1 N3 2.129(3) . y
Mo1 O201 2.133(3) . y
Mo1 O203 2.136(2) . y
Mo2 N4 2.115(3) . y
Mo2 O204 2.131(2) . y
Mo2 N2 2.138(3) . y
Mo2 O202 2.148(2) . y
Mo3 Mo4 2.0922(4) . y
Mo3 O205 2.102(2) . y
Mo3 N5 2.103(3) . y
Mo3 O207 2.123(3) . y
Mo3 N7 2.126(3) . y
Mo4 N8 2.108(3) . y
Mo4 N6 2.134(3) . y
Mo4 O208 2.138(3) . y
Mo4 O206 2.161(2) . y
N1 C1 1.326(5) . ?
N1 C11 1.426(4) . ?
N2 C1 1.323(5) . ?
N2 C21 1.417(5) . ?
N3 C2 1.325(5) . ?
N3 C31 1.429(5) . ?
N4 C2 1.318(5) . ?
N4 C41 1.442(4) . ?
N5 C3 1.333(4) . ?
N5 C51 1.426(4) . ?
N6 C3 1.331(4) . ?
N6 C61 1.429(5) . ?
N7 C4 1.329(5) . ?
N7 C71 1.422(4) . ?
N8 C4 1.324(5) . ?
N8 C81 1.438(5) . ?
O1 C14 1.383(5) . ?
O1 C17 1.433(7) . ?
O2 C24 1.366(5) . ?
O2 C27 1.409(6) . ?
O3 C34 1.358(5) . ?
O3 C37 1.420(6) . ?
O4 C44 1.374(5) . ?
O4 C47 1.425(6) . ?
O5 C54 1.371(5) . ?
O5 C57 1.424(6) . ?
O6 C64 1.383(5) . ?
O6 C67 1.435(7) . ?
O7 C74 1.384(4) . ?
O7 C77 1.423(5) . ?
O8 C84 1.380(6) . ?
O8 C87 1.417(10) . ?
O201 C91 1.274(4) . ?
O202 C91 1.275(4) . ?
O203 C101 1.271(4) . ?
O204 C101 1.273(4) . ?
O205 C99 1.275(4) . ?
O206 C99 1.284(4) . ?
O207 C109 1.271(4) . ?
O208 C109 1.275(4) . ?
C11 C16 1.381(6) . ?
C11 C12 1.381(5) . ?
C12 C13 1.393(6) . ?
C13 C14 1.373(7) . ?
C14 C15 1.372(6) . ?
C15 C16 1.390(6) . ?
C21 C22 1.393(5) . ?
C21 C26 1.396(5) . ?
C22 C23 1.400(5) . ?
C23 C24 1.377(6) . ?
C24 C25 1.388(6) . ?
C25 C26 1.388(6) . ?
C31 C32 1.384(5) . ?
C31 C36 1.388(5) . ?
C32 C33 1.382(6) . ?
C33 C34 1.382(5) . ?
C34 C35 1.389(6) . ?
C35 C36 1.361(6) . ?
C41 C42 1.373(5) . ?
C41 C46 1.391(5) . ?
C42 C43 1.393(5) . ?
C43 C44 1.383(6) . ?
C44 C45 1.375(6) . ?
C45 C46 1.391(6) . ?
C51 C56 1.386(5) . ?
C51 C52 1.392(5) . ?
C52 C53 1.382(5) . ?
C53 C54 1.384(6) . ?
C54 C55 1.390(6) . ?
C55 C56 1.402(5) . ?
C61 C62 1.380(5) . ?
C61 C66 1.397(5) . ?
C62 C63 1.403(5) . ?
C63 C64 1.383(6) . ?
C64 C65 1.363(6) . ?
C65 C66 1.389(6) . ?
C71 C76 1.391(5) . ?
C71 C72 1.392(5) . ?
C72 C73 1.379(5) . ?
C73 C74 1.388(6) . ?
C74 C75 1.383(5) . ?
C75 C76 1.382(5) . ?
C81 C82 1.374(6) . ?
C81 C86 1.384(6) . ?
C82 C83 1.391(7) . ?
C83 C84 1.404(9) . ?
C84 C85 1.373(8) . ?
C85 C86 1.400(6) . ?
C91 C92 1.512(5) . ?
C92 C93 1.529(5) . ?
C93 C94 1.390(5) . ?
C93 C98 1.413(5) . ?
C94 C95 1.379(6) . ?
C95 C96 1.379(6) . ?
C96 C97 1.389(6) . ?
C97 C98 1.391(5) . ?
C98 C99 1.466(5) . ?
C101 C102 1.513(5) . ?
C102 C103 1.513(5) . ?
C103 C104 1.392(6) . ?
C103 C108 1.406(5) . ?
C104 C105 1.378(6) . ?
C105 C106 1.374(7) . ?
C106 C107 1.382(6) . ?
C107 C108 1.401(5) . ?
C108 C109 1.478(5) . ?
C1S Cl1' 1.685(9) . ?
C1S Cl2 1.766(6) . ?
C1S Cl1 1.805(9) . ?
C2S Cl3 1.759(5) . ?
C2S Cl4 1.791(5) . ?
C3S C4S 1.534(7) . ?
C4S C5S 1.377(6) . ?
C4S C6S 1.409(7) 2_554 ?
C5S C6S 1.425(6) . ?
C6S C4S 1.409(7) 2_554 ?
